data_7022392
loop_
_publ_author_name
'Li, Qinghai'
'Zhou, Shuangliu'
'Wang, Shaowu'
'Zhu, Xiancui'
'Zhang, Lijun'
'Feng, Zhijun'
'Guo, Liping'
'Wang, Fenhua'
'Wei, Yun'

_publ_section_title
;
 Dehydrogenation of secondary amines: synthesis, and characterization of
 rare-earth metal complexes incorporating imino- or amido-functionalized
 pyrrolyl ligands.
;
_journal_issue 8
_journal_name_full 'Dalton transactions (Cambridge, England : 2003)'
_journal_page_first 2861
_journal_page_last 2869
_journal_paper_doi 10.1039/c2dt32513f
_journal_volume 42
_journal_year 2013
_chemical_formula_sum 'C24 H44 N5 Si2 Y'
_chemical_formula_weight 547.73
_chemical_name_systematic
;
?
;
_space_group_IT_number 2
_symmetry_cell_setting triclinic
_symmetry_space_group_name_Hall '-P 1'
_symmetry_space_group_name_H-M 'P -1'
_atom_sites_solution_hydrogens geom
_atom_sites_solution_primary direct
_atom_sites_solution_secondary difmap
_audit_creation_method SHELXL-97
_cell_angle_alpha 88.008(2)
_cell_angle_beta 84.805(2)
_cell_angle_gamma 85.998(2)
_cell_formula_units_Z 2
_cell_length_a 9.2007(12)
_cell_length_b 9.3829(12)
_cell_length_c 19.864(3)
_cell_measurement_reflns_used 3230
_cell_measurement_temperature 293(2)
_cell_measurement_theta_max 20.70
_cell_measurement_theta_min 2.18
_cell_volume 1702.9(4)
_computing_cell_refinement 'Bruker SMART'
_computing_data_collection 'Bruker SMART'
_computing_data_reduction 'Bruker SAINT'
_computing_molecular_graphics SHELXTL
_computing_publication_material SHELXTL
_computing_structure_refinement 'SHELXL-97 (Sheldrick, 1997)'
_computing_structure_solution 'SHELXS-97 (Sheldrick, 1990)'
_diffrn_ambient_temperature 293(2)
_diffrn_measured_fraction_theta_full 0.985
_diffrn_measured_fraction_theta_max 0.985
_diffrn_measurement_device_type 'Bruker APEX II area detector'
_diffrn_radiation_monochromator graphite
_diffrn_radiation_source 'fine-focus sealed tube'
_diffrn_radiation_type MoK\a
_diffrn_radiation_wavelength 0.71073
_diffrn_reflns_av_R_equivalents 0.0406
_diffrn_reflns_av_sigmaI/netI 0.0916
_diffrn_reflns_limit_h_max 10
_diffrn_reflns_limit_h_min -11
_diffrn_reflns_limit_k_max 11
_diffrn_reflns_limit_k_min -11
_diffrn_reflns_limit_l_max 20
_diffrn_reflns_limit_l_min -24
_diffrn_reflns_number 13222
_diffrn_reflns_theta_full 26.00
_diffrn_reflns_theta_max 26.00
_diffrn_reflns_theta_min 2.06
_exptl_absorpt_coefficient_mu 1.799
_exptl_absorpt_correction_T_max 0.7037
_exptl_absorpt_correction_T_min 0.5557
_exptl_absorpt_correction_type multi-scan
_exptl_absorpt_process_details 'SADABS; Bruker, 2000'
_exptl_crystal_colour colorless
_exptl_crystal_density_diffrn 1.068
_exptl_crystal_density_method 'not measured'
_exptl_crystal_description block
_exptl_crystal_F_000 580
_exptl_crystal_size_max 0.37
_exptl_crystal_size_mid 0.28
_exptl_crystal_size_min 0.21
_refine_diff_density_max 0.316
_refine_diff_density_min -0.271
_refine_diff_density_rms 0.058
_refine_ls_extinction_method none
_refine_ls_goodness_of_fit_ref 0.968
_refine_ls_hydrogen_treatment mixed
_refine_ls_matrix_type full
_refine_ls_number_parameters 485
_refine_ls_number_reflns 6612
_refine_ls_number_restraints 579
_refine_ls_restrained_S_all 0.955
_refine_ls_R_factor_all 0.1099
_refine_ls_R_factor_gt 0.0510
_refine_ls_shift/su_max 0.002
_refine_ls_shift/su_mean 0.000
_refine_ls_structure_factor_coef Fsqd
_refine_ls_weighting_details 'calc w=1/[\s^2^(Fo^2^)+(0.0723P)^2^+0.0000P] where P=(Fo^2^+2Fc^2^)/3'
_refine_ls_weighting_scheme calc
_refine_ls_wR_factor_gt 0.1280
_refine_ls_wR_factor_ref 0.1429
_reflns_number_gt 3626
_reflns_number_total 6612
_reflns_threshold_expression >2sigma(I)
_cod_data_source_file c2dt32513f.txt
_cod_data_source_block 3a
_cod_depositor_comments
;
The following automatic conversions were performed:

'_symmetry_cell_setting' value 'Triclinic' changed to 'triclinic'
according to /home/saulius/struct/CIF-dictionaries/cif_core.dic
dictionary named 'cif_core.dic' version 2.4.2 from 2011-04-26.

Automatic conversion script
Id: cif_fix_values 1891 2012-01-12 08:04:46Z andrius 
;
_cod_original_sg_symbol_H-M P-1
_cod_database_code 7022392

loop_
_symmetry_equiv_pos_as_xyz
'x, y, z'
'-x, -y, -z'

loop_
_atom_site_label
_atom_site_type_symbol
_atom_site_fract_x
_atom_site_fract_y
_atom_site_fract_z
_atom_site_U_iso_or_equiv
_atom_site_adp_type
_atom_site_occupancy
_atom_site_symmetry_multiplicity
_atom_site_calc_flag
_atom_site_refinement_flags
_atom_site_disorder_assembly
_atom_site_disorder_group
C19 C 0.3149(8) 0.4347(7) 0.2835(3) 0.135(3) Uani 1 1 d . . .
H19A H 0.2502 0.3675 0.3050 0.203 Uiso 1 1 calc R . .
H19B H 0.3884 0.3852 0.2539 0.203 Uiso 1 1 calc R . .
H19C H 0.2602 0.5046 0.2578 0.203 Uiso 1 1 calc R . .
C20 C 0.5014(8) 0.3793(7) 0.3978(3) 0.145(3) Uani 1 1 d . . .
H20A H 0.4437 0.3588 0.4393 0.217 Uiso 1 1 calc R . .
H20B H 0.5945 0.4094 0.4077 0.217 Uiso 1 1 calc R . .
H20C H 0.5158 0.2950 0.3713 0.217 Uiso 1 1 calc R . .
C21 C 0.2542(7) 0.6034(8) 0.4086(3) 0.142(3) Uani 1 1 d . . .
H21A H 0.2420 0.5418 0.4481 0.213 Uiso 1 1 calc R . .
H21B H 0.1649 0.6128 0.3869 0.213 Uiso 1 1 calc R . .
H21C H 0.2785 0.6958 0.4217 0.213 Uiso 1 1 calc R . .
C22 C 0.7164(8) 0.8699(8) 0.2875(3) 0.140(3) Uani 1 1 d . . .
H22A H 0.7730 0.9324 0.3101 0.210 Uiso 1 1 calc R . .
H22B H 0.6483 0.9259 0.2618 0.210 Uiso 1 1 calc R . .
H22C H 0.7804 0.8106 0.2576 0.210 Uiso 1 1 calc R . .
C23 C 0.7568(9) 0.6583(9) 0.4003(4) 0.172(3) Uani 1 1 d . . .
H23A H 0.7618 0.7055 0.4421 0.258 Uiso 1 1 calc R . .
H23B H 0.8504 0.6575 0.3746 0.258 Uiso 1 1 calc R . .
H23C H 0.7307 0.5619 0.4097 0.258 Uiso 1 1 calc R . .
C24 C 0.5036(9) 0.8793(8) 0.4109(4) 0.161(3) Uani 1 1 d . . .
H24A H 0.5539 0.8871 0.4508 0.241 Uiso 1 1 calc R . .
H24B H 0.4102 0.8416 0.4231 0.241 Uiso 1 1 calc R . .
H24C H 0.4897 0.9721 0.3896 0.241 Uiso 1 1 calc R . .
C1A C 0.2682(7) 0.5826(8) 0.0910(4) 0.0777(19) Uani 0.785(3) 1 d PDU A 1
H1AA H 0.1998 0.6587 0.1004 0.093 Uiso 0.785(3) 1 calc PR A 1
C2A C 0.2527(8) 0.4757(8) 0.0453(4) 0.0770(17) Uani 0.785(3) 1 d PDU A 1
H2AA H 0.1758 0.4701 0.0183 0.092 Uiso 0.785(3) 1 calc PR A 1
C3A C 0.3744(7) 0.3792(8) 0.0479(4) 0.0743(18) Uani 0.785(3) 1 d PDU A 1
H3AA H 0.3962 0.2972 0.0229 0.089 Uiso 0.785(3) 1 calc PR A 1
C4A C 0.4570(9) 0.4328(8) 0.0963(5) 0.0634(17) Uani 0.785(3) 1 d PDU A 1
C5A C 0.5879(6) 0.3770(6) 0.1180(3) 0.0700(15) Uani 0.785(3) 1 d PDU A 1
H5AA H 0.6275 0.2902 0.1010 0.084 Uiso 0.785(3) 1 calc PR A 1
C6A C 0.7989(10) 0.3704(9) 0.1809(4) 0.085(2) Uani 0.785(3) 1 d PDU A 1
C7A C 0.9079(18) 0.333(2) 0.1202(5) 0.109(4) Uani 0.785(3) 1 d PDU A 1
H7AA H 0.9293 0.4180 0.0942 0.164 Uiso 0.785(3) 1 calc PR A 1
H7AB H 0.8663 0.2674 0.0923 0.164 Uiso 0.785(3) 1 calc PR A 1
H7AC H 0.9966 0.2888 0.1359 0.164 Uiso 0.785(3) 1 calc PR A 1
C8A C 0.7697(9) 0.2309(8) 0.2204(4) 0.110(2) Uani 0.785(3) 1 d PDU A 1
H8AA H 0.7013 0.2505 0.2589 0.166 Uiso 0.785(3) 1 calc PR A 1
H8AB H 0.8596 0.1885 0.2353 0.166 Uiso 0.785(3) 1 calc PR A 1
H8AC H 0.7297 0.1662 0.1917 0.166 Uiso 0.785(3) 1 calc PR A 1
C9A C 0.8548(8) 0.4731(8) 0.2290(4) 0.107(2) Uani 0.785(3) 1 d PDU A 1
H9AA H 0.8747 0.5614 0.2052 0.161 Uiso 0.785(3) 1 calc PR A 1
H9AB H 0.9429 0.4314 0.2461 0.161 Uiso 0.785(3) 1 calc PR A 1
H9AC H 0.7820 0.4911 0.2660 0.161 Uiso 0.785(3) 1 calc PR A 1
C10A C 0.8174(7) 0.7796(8) 0.0873(4) 0.0662(19) Uani 0.785(3) 1 d PDU A 1
H10B H 0.8878 0.7058 0.0942 0.079 Uiso 0.785(3) 1 calc PR A 1
C11A C 0.8371(8) 0.8904(8) 0.0402(4) 0.0736(19) Uani 0.785(3) 1 d PDU A 1
H11B H 0.9195 0.9053 0.0108 0.088 Uiso 0.785(3) 1 calc PR A 1
C12A C 0.7064(7) 0.9742(8) 0.0465(4) 0.0799(19) Uani 0.785(3) 1 d PDU A 1
H12B H 0.6843 1.0569 0.0212 0.096 Uiso 0.785(3) 1 calc PR A 1
C13A C 0.6144(7) 0.9129(7) 0.0972(4) 0.0667(16) Uani 0.785(3) 1 d PDU A 1
C14A C 0.4738(7) 0.9586(6) 0.1228(3) 0.0684(15) Uani 0.785(3) 1 d PDU A 1
H14A H 0.4311 1.0433 0.1056 0.082 Uiso 0.785(3) 1 calc PR A 1
C15A C 0.2532(10) 0.9479(9) 0.1973(4) 0.0876(19) Uani 0.785(3) 1 d PDU A 1
C16A C 0.1827(8) 0.8352(8) 0.2439(4) 0.106(2) Uani 0.785(3) 1 d PDU A 1
H16A H 0.2437 0.8102 0.2798 0.160 Uiso 0.785(3) 1 calc PR A 1
H16B H 0.1716 0.7518 0.2187 0.160 Uiso 0.785(3) 1 calc PR A 1
H16C H 0.0885 0.8726 0.2626 0.160 Uiso 0.785(3) 1 calc PR A 1
C17A C 0.1570(10) 0.9891(10) 0.1396(5) 0.117(3) Uani 0.785(3) 1 d PDU A 1
H17A H 0.2022 1.0604 0.1105 0.175 Uiso 0.785(3) 1 calc PR A 1
H17B H 0.0626 1.0266 0.1580 0.175 Uiso 0.785(3) 1 calc PR A 1
H17C H 0.1460 0.9061 0.1140 0.175 Uiso 0.785(3) 1 calc PR A 1
C18A C 0.2753(10) 1.0809(9) 0.2363(5) 0.133(3) Uani 0.785(3) 1 d PDU A 1
H18A H 0.3204 1.1504 0.2062 0.200 Uiso 0.785(3) 1 calc PR A 1
H18B H 0.3370 1.0555 0.2719 0.200 Uiso 0.785(3) 1 calc PR A 1
H18C H 0.1823 1.1206 0.2554 0.200 Uiso 0.785(3) 1 calc PR A 1
C1B C 0.623(2) 0.956(2) 0.0896(17) 0.070(3) Uani 0.215(3) 1 d PGDU A 2
H1BA H 0.5402 1.0185 0.0944 0.084 Uiso 0.215(3) 1 calc PR A 2
C2B C 0.752(3) 0.973(3) 0.0463(14) 0.072(3) Uani 0.215(3) 1 d PGDU A 2
H2BA H 0.7701 1.0511 0.0171 0.086 Uiso 0.215(3) 1 calc PR A 2
C3B C 0.850(2) 0.852(3) 0.0554(15) 0.067(3) Uani 0.215(3) 1 d PGDU A 2
H3BA H 0.9428 0.8356 0.0333 0.081 Uiso 0.215(3) 1 calc PR A 2
C4B C 0.781(4) 0.759(2) 0.1044(18) 0.064(3) Uani 0.215(3) 1 d PGDU A 2
C5B C 0.8447(19) 0.6269(15) 0.1194(9) 0.062(3) Uani 0.215(3) 1 d PDU A 2
H5BA H 0.9365 0.5941 0.1003 0.074 Uiso 0.215(3) 1 calc PR A 2
C6B C 0.829(3) 0.398(5) 0.1805(14) 0.090(4) Uani 0.215(3) 1 d PDU A 2
C7B C 0.883(7) 0.353(8) 0.1088(19) 0.093(6) Uani 0.215(3) 1 d PDU A 2
H7BA H 0.9514 0.4185 0.0889 0.140 Uiso 0.215(3) 1 calc PR A 2
H7BB H 0.8020 0.3521 0.0818 0.140 Uiso 0.215(3) 1 calc PR A 2
H7BC H 0.9312 0.2584 0.1107 0.140 Uiso 0.215(3) 1 calc PR A 2
C8B C 0.960(3) 0.426(3) 0.2190(15) 0.105(6) Uani 0.215(3) 1 d PDU A 2
H8BA H 1.0289 0.4776 0.1901 0.158 Uiso 0.215(3) 1 calc PR A 2
H8BB H 1.0069 0.3360 0.2329 0.158 Uiso 0.215(3) 1 calc PR A 2
H8BC H 0.9281 0.4804 0.2581 0.158 Uiso 0.215(3) 1 calc PR A 2
C9B C 0.710(3) 0.341(3) 0.2311(15) 0.098(5) Uani 0.215(3) 1 d PDU A 2
H9BA H 0.6252 0.3257 0.2082 0.147 Uiso 0.215(3) 1 calc PR A 2
H9BB H 0.6844 0.4092 0.2659 0.147 Uiso 0.215(3) 1 calc PR A 2
H9BC H 0.7460 0.2523 0.2511 0.147 Uiso 0.215(3) 1 calc PR A 2
C10B C 0.434(3) 0.410(3) 0.0880(19) 0.066(3) Uani 0.215(3) 1 d PDU A 2
H10A H 0.5175 0.3485 0.0860 0.080 Uiso 0.215(3) 1 calc PR A 2
C11B C 0.318(3) 0.405(3) 0.0483(17) 0.070(3) Uani 0.215(3) 1 d PDU A 2
H11A H 0.2972 0.3300 0.0223 0.084 Uiso 0.215(3) 1 calc PR A 2
C12B C 0.242(3) 0.536(2) 0.0557(15) 0.074(3) Uani 0.215(3) 1 d PDU A 2
H12A H 0.1575 0.5658 0.0351 0.089 Uiso 0.215(3) 1 calc PR A 2
C13B C 0.310(3) 0.616(2) 0.0989(12) 0.076(4) Uani 0.215(3) 1 d PDU A 2
C14B C 0.248(2) 0.7391(19) 0.1261(10) 0.073(4) Uani 0.215(3) 1 d PDU A 2
H14B H 0.1610 0.7799 0.1117 0.087 Uiso 0.215(3) 1 calc PR A 2
C15B C 0.235(3) 0.938(4) 0.2057(16) 0.098(4) Uani 0.215(3) 1 d PDU A 2
C16B C 0.346(3) 0.988(3) 0.2509(16) 0.109(5) Uani 0.215(3) 1 d PDU A 2
H16D H 0.3052 1.0716 0.2742 0.164 Uiso 0.215(3) 1 calc PR A 2
H16E H 0.4333 1.0110 0.2235 0.164 Uiso 0.215(3) 1 calc PR A 2
H16F H 0.3694 0.9136 0.2832 0.164 Uiso 0.215(3) 1 calc PR A 2
C17B C 0.196(4) 1.064(3) 0.1582(18) 0.109(6) Uani 0.215(3) 1 d PDU A 2
H17D H 0.1461 1.1403 0.1842 0.164 Uiso 0.215(3) 1 calc PR A 2
H17E H 0.1329 1.0343 0.1261 0.164 Uiso 0.215(3) 1 calc PR A 2
H17F H 0.2834 1.0970 0.1347 0.164 Uiso 0.215(3) 1 calc PR A 2
C18B C 0.094(3) 0.896(4) 0.2465(16) 0.115(6) Uani 0.215(3) 1 d PDU A 2
H18D H 0.0451 0.9784 0.2673 0.173 Uiso 0.215(3) 1 calc PR A 2
H18E H 0.1186 0.8254 0.2807 0.173 Uiso 0.215(3) 1 calc PR A 2
H18F H 0.0318 0.8562 0.2169 0.173 Uiso 0.215(3) 1 calc PR A 2
N5 N 0.5144(4) 0.6467(4) 0.31000(18) 0.0684(10) Uani 1 1 d . A .
N1A N 0.3966(9) 0.5607(7) 0.1200(5) 0.064(2) Uani 0.785(3) 1 d PDU A 1
N2A N 0.6576(5) 0.4389(5) 0.1605(2) 0.0660(13) Uani 0.785(3) 1 d PDU A 1
N3A N 0.6828(8) 0.7912(8) 0.1225(6) 0.0574(18) Uani 0.785(3) 1 d PDU A 1
N4A N 0.4004(5) 0.8881(5) 0.1695(2) 0.0637(13) Uani 0.785(3) 1 d PDU A 1
N1B N 0.646(4) 0.826(4) 0.123(3) 0.058(5) Uani 0.215(3) 1 d PGDU A 2
N2B N 0.7667(17) 0.5526(16) 0.1623(8) 0.065(4) Uani 0.215(3) 1 d PDU A 2
N3B N 0.404(3) 0.523(2) 0.1307(17) 0.059(5) Uani 0.215(3) 1 d PDU A 2
N4B N 0.3110(18) 0.7990(18) 0.1718(8) 0.064(4) Uani 0.215(3) 1 d PDU A 2
Si1 Si 0.40401(18) 0.52533(17) 0.34905(7) 0.0862(5) Uani 1 1 d . A .
Si2 Si 0.6153(2) 0.75646(19) 0.35055(8) 0.0974(5) Uani 1 1 d . A .
Y1 Y 0.52977(4) 0.66116(4) 0.19654(2) 0.05290(17) Uani 1 1 d D . .

loop_
_atom_site_aniso_label
_atom_site_aniso_U_11
_atom_site_aniso_U_22
_atom_site_aniso_U_33
_atom_site_aniso_U_23
_atom_site_aniso_U_13
_atom_site_aniso_U_12
C19 0.175(7) 0.135(6) 0.104(5) 0.013(4) -0.011(5) -0.086(5)
C20 0.177(7) 0.127(6) 0.121(6) 0.054(5) 0.005(5) -0.001(5)
C21 0.141(6) 0.159(7) 0.116(5) -0.010(5) 0.046(5) -0.010(5)
C22 0.183(7) 0.154(6) 0.097(5) -0.012(4) -0.023(5) -0.091(6)
C23 0.201(8) 0.193(8) 0.139(7) 0.004(6) -0.106(6) -0.024(7)
C24 0.230(9) 0.142(7) 0.116(6) -0.051(5) -0.007(6) -0.038(6)
C1A 0.072(4) 0.091(4) 0.073(4) -0.024(3) -0.011(3) -0.011(3)
C2A 0.076(3) 0.091(5) 0.068(4) -0.018(3) -0.015(3) -0.020(3)
C3A 0.075(4) 0.081(4) 0.070(3) -0.019(3) -0.001(3) -0.021(3)
C4A 0.063(4) 0.069(4) 0.059(4) -0.010(3) 0.000(3) -0.015(3)
C5A 0.076(4) 0.062(3) 0.069(4) -0.010(3) 0.007(3) -0.003(3)
C6A 0.074(5) 0.077(5) 0.102(4) 0.011(4) -0.012(4) 0.020(4)
C7A 0.087(7) 0.110(8) 0.118(6) 0.017(6) 0.009(5) 0.046(5)
C8A 0.109(5) 0.088(5) 0.127(6) 0.034(5) -0.004(5) 0.014(4)
C9A 0.079(5) 0.108(5) 0.138(6) 0.005(4) -0.036(5) 0.009(4)
C10A 0.065(4) 0.066(4) 0.069(5) 0.000(3) -0.001(3) -0.021(3)
C11A 0.084(3) 0.072(4) 0.065(4) 0.007(3) -0.003(3) -0.022(3)
C12A 0.106(4) 0.066(3) 0.069(3) 0.001(3) -0.008(4) -0.015(3)
C13A 0.090(4) 0.046(4) 0.064(4) 0.003(3) -0.008(3) -0.005(3)
C14A 0.095(4) 0.045(3) 0.064(4) 0.001(3) -0.008(3) 0.006(3)
C15A 0.089(4) 0.080(4) 0.087(4) -0.008(3) 0.003(4) 0.034(3)
C16A 0.086(5) 0.114(6) 0.110(5) 0.003(4) 0.016(5) 0.025(4)
C17A 0.112(6) 0.109(6) 0.126(6) -0.001(5) -0.030(4) 0.049(5)
C18A 0.148(7) 0.116(6) 0.130(6) -0.056(5) 0.013(5) 0.023(5)
C1B 0.092(5) 0.053(6) 0.065(5) 0.003(5) -0.006(5) -0.010(5)
C2B 0.092(5) 0.059(5) 0.065(5) 0.005(5) -0.004(5) -0.019(5)
C3B 0.076(5) 0.062(6) 0.064(6) 0.007(5) -0.002(5) -0.023(5)
C4B 0.073(7) 0.058(6) 0.064(7) 0.006(5) -0.006(6) -0.028(6)
C5B 0.061(7) 0.061(6) 0.066(8) -0.001(6) -0.007(7) -0.021(6)
C6B 0.072(7) 0.086(7) 0.107(7) 0.017(7) -0.015(6) 0.025(7)
C7B 0.072(11) 0.095(12) 0.107(9) 0.016(10) -0.016(8) 0.043(10)
C8B 0.084(10) 0.109(13) 0.122(11) 0.015(11) -0.033(10) 0.018(10)
C9B 0.105(10) 0.066(10) 0.119(10) 0.029(10) -0.003(8) 0.008(9)
C10B 0.067(5) 0.071(5) 0.064(5) -0.019(5) -0.001(5) -0.013(5)
C11B 0.069(5) 0.080(5) 0.065(5) -0.020(5) -0.007(5) -0.017(5)
C12B 0.070(5) 0.086(6) 0.070(6) -0.021(5) -0.011(5) -0.017(5)
C13B 0.070(7) 0.088(7) 0.073(7) -0.022(6) -0.006(6) -0.021(6)
C14B 0.062(7) 0.089(7) 0.071(7) -0.021(6) -0.012(7) -0.009(7)
C15B 0.095(7) 0.092(7) 0.101(7) -0.009(6) 0.000(6) 0.036(6)
C16B 0.115(10) 0.091(11) 0.118(10) -0.016(10) -0.016(8) 0.035(9)
C17B 0.110(11) 0.096(11) 0.116(11) 0.001(9) -0.010(9) 0.038(10)
C18B 0.097(10) 0.123(13) 0.115(12) 0.002(11) 0.013(11) 0.038(10)
N5 0.082(3) 0.070(2) 0.053(2) -0.0014(19) -0.009(2) -0.004(2)
N1A 0.073(3) 0.061(4) 0.059(4) -0.005(4) -0.008(3) -0.007(3)
N2A 0.060(3) 0.062(3) 0.074(3) 0.003(3) -0.004(3) 0.002(2)
N3A 0.048(5) 0.058(4) 0.064(3) -0.002(4) -0.001(4) 0.002(3)
N4A 0.071(3) 0.055(3) 0.063(3) -0.002(3) -0.006(3) 0.009(2)
N1B 0.038(10) 0.066(11) 0.066(8) -0.001(10) -0.003(9) 0.012(8)
N2B 0.067(8) 0.056(7) 0.071(8) -0.010(7) -0.007(7) 0.017(7)
N3B 0.077(8) 0.050(10) 0.053(9) 0.002(9) -0.006(7) -0.017(8)
N4B 0.063(8) 0.070(8) 0.054(7) 0.013(7) -0.007(7) 0.023(7)
Si1 0.1064(12) 0.0885(11) 0.0620(9) 0.0057(8) 0.0034(8) -0.0131(9)
Si2 0.1305(14) 0.1037(13) 0.0642(10) -0.0087(9) -0.0243(10) -0.0269(11)
Y1 0.0582(3) 0.0501(3) 0.0507(3) -0.00270(18) -0.00630(18) -0.00341(18)

loop_
_atom_type_symbol
_atom_type_description
_atom_type_scat_dispersion_real
_atom_type_scat_dispersion_imag
_atom_type_scat_source
C C 0.0033 0.0016 'International Tables Vol C Tables 4.2.6.8 and 6.1.1.4'
H H 0.0000 0.0000 'International Tables Vol C Tables 4.2.6.8 and 6.1.1.4'
N N 0.0061 0.0033 'International Tables Vol C Tables 4.2.6.8 and 6.1.1.4'
Si Si 0.0817 0.0704 'International Tables Vol C Tables 4.2.6.8 and 6.1.1.4'
Y Y -2.7962 3.5667 'International Tables Vol C Tables 4.2.6.8 and 6.1.1.4'

loop_
_geom_angle_atom_site_label_1
_geom_angle_atom_site_label_2
_geom_angle_atom_site_label_3
_geom_angle
N1A C1A C2A 111.0(6)
C3A C2A C1A 106.9(6)
C2A C3A C4A 105.0(5)
N1A C4A C5A 119.8(6)
N1A C4A C3A 111.6(5)
C5A C4A C3A 128.5(6)
N2A C5A C4A 123.2(6)
N2A C6A C9A 106.0(7)
N2A C6A C8A 109.2(6)
C9A C6A C8A 108.0(7)
N2A C6A C7A 112.6(8)
C9A C6A C7A 113.8(10)
C8A C6A C7A 107.1(9)
N3A C10A C11A 112.3(5)
C10A C11A C12A 104.7(5)
C11A C12A C13A 108.1(5)
N3A C13A C14A 120.6(6)
N3A C13A C12A 109.7(4)
C14A C13A C12A 129.7(6)
N4A C14A C13A 122.5(5)
N4A C15A C16A 108.5(6)
N4A C15A C18A 107.8(6)
C16A C15A C18A 110.7(7)
N4A C15A C17A 110.2(6)
C16A C15A C17A 110.1(7)
C18A C15A C17A 109.4(7)
C2B C1B N1B 105.7(4)
C3B C2B C1B 108.0
C2B C3B C4B 108.0
C5B C4B N1B 133(3)
C5B C4B C3B 121(2)
N1B C4B C3B 105.7(4)
C5B C4B Y1 84.0(15)
N1B C4B Y1 49.0(12)
C3B C4B Y1 154.5(12)
N2B C5B C4B 113.9(19)
C9B C6B C8B 108(2)
C9B C6B C7B 131(4)
C8B C6B C7B 109(4)
C9B C6B N2B 104(3)
C8B C6B N2B 103(3)
C7B C6B N2B 98(3)
N3B C10B C11B 108.4(12)
C12B C11B C10B 104.8(10)
C13B C12B C11B 108.7(7)
C14B C13B N3B 124.1(13)
C14B C13B C12B 123.1(19)
N3B C13B C12B 106.4(10)
N4B C14B C13B 119.6(16)
C16B C15B C17B 107(3)
C16B C15B C18B 112(3)
C17B C15B C18B 108(3)
C16B C15B N4B 105(2)
C17B C15B N4B 117(3)
C18B C15B N4B 108(2)
Si1 N5 Si2 124.8(2)
Si1 N5 Y1 117.45(19)
Si2 N5 Y1 117.76(19)
C1A N1A C4A 105.2(5)
C1A N1A Y1 140.7(5)
C4A N1A Y1 114.1(4)
C5A N2A C6A 119.4(5)
C5A N2A Y1 111.4(4)
C6A N2A Y1 129.2(4)
C10A N3A C13A 105.2(5)
C10A N3A Y1 140.9(5)
C13A N3A Y1 113.1(4)
C14A N4A C15A 119.5(5)
C14A N4A Y1 111.2(4)
C15A N4A Y1 129.2(4)
C4B N1B C1B 112.5(7)
C4B N1B Y1 104.4(17)
C1B N1B Y1 142.8(18)
C5B N2B C6B 117.3(15)
C5B N2B Y1 114.9(12)
C6B N2B Y1 127.5(12)
C13B N3B C10B 105.3(10)
C13B N3B Y1 105.6(12)
C10B N3B Y1 138(2)
C14B N4B C15B 119.4(16)
C14B N4B Y1 110.3(13)
C15B N4B Y1 130.1(13)
N5 Si1 C19 108.6(2)
N5 Si1 C21 114.5(3)
C19 Si1 C21 106.6(3)
N5 Si1 C20 114.6(3)
C19 Si1 C20 105.8(3)
C21 Si1 C20 106.2(3)
N5 Si1 Y1 36.09(12)
C19 Si1 Y1 72.50(18)
C21 Si1 Y1 127.5(2)
C20 Si1 Y1 124.9(2)
N5 Si2 C22 109.2(2)
N5 Si2 C23 113.6(3)
C22 Si2 C23 106.1(4)
N5 Si2 C24 114.0(3)
C22 Si2 C24 107.1(3)
C23 Si2 C24 106.3(4)
N5 Si2 Y1 35.86(12)
C22 Si2 Y1 73.36(19)
C23 Si2 Y1 124.7(3)
C24 Si2 Y1 127.2(3)
N5 Y1 N1B 129.2(16)
N5 Y1 N1A 131.1(3)
N1B Y1 N1A 98.2(17)
N5 Y1 N3B 124.0(10)
N1B Y1 N3B 106.5(19)
N1A Y1 N3B 10.3(8)
N5 Y1 N3A 129.3(4)
N1B Y1 N3A 11.2(7)
N1A Y1 N3A 99.5(5)
N3B Y1 N3A 106.5(11)
N5 Y1 N2B 104.4(4)
N1B Y1 N2B 73.7(8)
N1A Y1 N2B 99.2(5)
N3B Y1 N2B 95.5(9)
N3A Y1 N2B 62.5(4)
N5 Y1 N4B 103.9(4)
N1B Y1 N4B 84.1(9)
N1A Y1 N4B 65.4(4)
N3B Y1 N4B 73.0(7)
N3A Y1 N4B 94.7(5)
N2B Y1 N4B 151.1(6)
N5 Y1 N2A 104.92(15)
N1B Y1 N2A 101.3(9)
N1A Y1 N2A 71.5(2)
N3B Y1 N2A 64.4(6)
N3A Y1 N2A 91.1(2)
N2B Y1 N2A 36.8(4)
N4B Y1 N2A 136.9(4)
N5 Y1 N4A 104.95(14)
N1B Y1 N4A 60.4(7)
N1A Y1 N4A 87.0(2)
N3B Y1 N4A 96.4(5)
N3A Y1 N4A 71.62(18)
N2B Y1 N4A 134.1(4)
N4B Y1 N4A 29.0(4)
N2A Y1 N4A 150.03(17)
N5 Y1 C4B 126.9(7)
N1B Y1 C4B 26.6(5)
N1A Y1 C4B 100.4(8)
N3B Y1 C4B 105.0(13)
N3A Y1 C4B 15.4(3)
N2B Y1 C4B 47.1(4)
N4B Y1 C4B 109.2(6)
N2A Y1 C4B 77.0(4)
N4A Y1 C4B 87.0(3)
N5 Y1 Si1 26.47(10)
N1B Y1 Si1 155.3(16)
N1A Y1 Si1 105.0(3)
N3B Y1 Si1 97.5(10)
N3A Y1 Si1 155.4(4)
N2B Y1 Si1 110.3(4)
N4B Y1 Si1 97.6(4)
N2A Y1 Si1 94.21(11)
N4A Y1 Si1 111.78(12)
C4B Y1 Si1 148.9(6)
N5 Y1 Si2 26.38(10)
N1B Y1 Si2 103.0(16)
N1A Y1 Si2 156.9(3)
N3B Y1 Si2 150.3(10)
N3A Y1 Si2 103.1(4)
N2B Y1 Si2 95.5(4)
N4B Y1 Si2 107.6(4)
N2A Y1 Si2 112.51(12)
N4A Y1 Si2 95.52(12)
C4B Y1 Si2 102.7(8)
Si1 Y1 Si2 52.84(4)

loop_
_geom_bond_atom_site_label_1
_geom_bond_atom_site_label_2
_geom_bond_distance
C19 Si1 1.860(6)
C20 Si1 1.873(6)
C21 Si1 1.860(6)
C22 Si2 1.845(6)
C23 Si2 1.877(7)
C24 Si2 1.879(7)
C1A N1A 1.360(6)
C1A C2A 1.400(6)
C2A C3A 1.393(6)
C3A C4A 1.407(6)
C4A N1A 1.366(6)
C4A C5A 1.378(7)
C5A N2A 1.282(6)
C6A N2A 1.493(11)
C6A C9A 1.525(7)
C6A C8A 1.529(7)
C6A C7A 1.533(7)
C10A N3A 1.366(5)
C10A C11A 1.384(7)
C11A C12A 1.388(7)
C12A C13A 1.391(7)
C13A N3A 1.368(6)
C13A C14A 1.391(7)
C14A N4A 1.288(6)
C15A N4A 1.495(11)
C15A C16A 1.521(7)
C15A C18A 1.527(7)
C15A C17A 1.533(7)
C1B C2B 1.4200
C1B N1B 1.382(8)
C2B C3B 1.4200
C3B C4B 1.4200
C4B C5B 1.366(10)
C4B N1B 1.381(8)
C4B Y1 2.99(3)
C5B N2B 1.283(9)
C6B C9B 1.530(9)
C6B C8B 1.531(9)
C6B C7B 1.532(9)
C6B N2B 1.56(5)
C10B N3B 1.371(8)
C10B C11B 1.384(9)
C11B C12B 1.379(9)
C12B C13B 1.379(9)
C13B C14B 1.362(10)
C13B N3B 1.364(8)
C14B N4B 1.283(9)
C15B C16B 1.529(9)
C15B C17B 1.530(9)
C15B C18B 1.531(9)
C15B N4B 1.58(4)
N5 Si1 1.699(4)
N5 Si2 1.703(4)
N5 Y1 2.245(4)
N1A Y1 2.303(4)
N2A Y1 2.420(5)
N3A Y1 2.318(4)
N4A Y1 2.433(4)
N1B Y1 2.331(8)
N2B Y1 2.392(15)
N3B Y1 2.312(8)
N4B Y1 2.395(15)
Si1 Y1 3.3829(15)
Si2 Y1 3.3915(16)

loop_
_platon_squeeze_void_nr
_platon_squeeze_void_average_x
_platon_squeeze_void_average_y
_platon_squeeze_void_average_z
_platon_squeeze_void_volume
_platon_squeeze_void_count_electrons
_platon_squeeze_void_content
1 0.000 0.002 0.500 278 48 ' '
